data_1546781
loop_
_publ_author_name
'Bume, Desta Doro'
'Pitts, Cody Ross'
'Ghorbani, Fereshte'
'Harry, Stefan Andrew'
'Capilato, Joseph N.'
'Siegler, Maxime A.'
'Lectka, Thomas'

_publ_section_title
;
 Ketones as Directing Groups in Photocatalytic sp3 C-H Fluorination
;
_journal_name_full 'Chem. Sci.'
_journal_paper_doi 10.1039/C7SC02703F
_journal_year 2017
_chemical_absolute_configuration ad
_chemical_formula_moiety 'C25 H37 F O5'
_chemical_formula_sum 'C25 H37 F O5'
_chemical_formula_weight 436.54
_space_group_crystal_system monoclinic
_space_group_IT_number 4
_space_group_name_Hall 'P 2yb'
_space_group_name_H-M_alt 'P 1 21 1'
_symmetry_space_group_name_Hall 'P 2yb'
_symmetry_space_group_name_H-M 'P 1 21 1'
_atom_sites_solution_hydrogens geom
_atom_sites_solution_primary direct
_atom_sites_solution_secondary difmap
_audit_creation_method SHELXL-2014/7
_audit_update_record
;
2017-06-15 deposited with the CCDC.
2017-08-11 downloaded from the CCDC.
;
_cell_angle_alpha 90
_cell_angle_beta 103.8206(15)
_cell_angle_gamma 90
_cell_formula_units_Z 8
_cell_length_a 14.1167(2)
_cell_length_b 11.44999(15)
_cell_length_c 29.4125(4)
_cell_measurement_reflns_used 29397
_cell_measurement_temperature 110(2)
_cell_measurement_theta_max 72.04
_cell_measurement_theta_min 3.11
_cell_volume 4616.48(11)
_computing_cell_refinement
;
CrysAlisPro, Agilent Technologies,
Version 1.171.36.32 (release 02-08-2013 CrysAlis171 .NET)
(compiled Aug  2 2013,16:46:58)
;
_computing_data_collection
;
CrysAlisPro, Agilent Technologies,
Version 1.171.36.32 (release 02-08-2013 CrysAlis171 .NET)
(compiled Aug  2 2013,16:46:58)
;
_computing_data_reduction
;
CrysAlisPro, Agilent Technologies,
Version 1.171.36.32 (release 02-08-2013 CrysAlis171 .NET)
(compiled Aug  2 2013,16:46:58)
;
_computing_molecular_graphics 'SHELXTL v6.10 (Sheldrick, 2008)'
_computing_publication_material 'SHELXTL v6.10 (Sheldrick, 2008)'
_computing_structure_refinement 'SHELXL-2014/7 (Sheldrick, 2015)'
_computing_structure_solution 'SHELXS-2014/7 (Sheldrick, 2015)'
_diffrn_ambient_temperature 110(2)
_diffrn_measured_fraction_theta_full 1.000
_diffrn_measured_fraction_theta_max 0.998
_diffrn_measurement_device_type 'SuperNova, Dual, Cu at zero, Atlas'
_diffrn_measurement_method '\w scans'
_diffrn_radiation_monochromator mirror
_diffrn_radiation_source 'SuperNova (Cu) X-ray Source'
_diffrn_radiation_type CuK\a
_diffrn_radiation_wavelength 1.54178
_diffrn_reflns_av_R_equivalents 0.0371
_diffrn_reflns_av_unetI/netI 0.0357
_diffrn_reflns_Laue_measured_fraction_full 1.000
_diffrn_reflns_Laue_measured_fraction_max 0.998
_diffrn_reflns_limit_h_max 13
_diffrn_reflns_limit_h_min -17
_diffrn_reflns_limit_k_max 14
_diffrn_reflns_limit_k_min -14
_diffrn_reflns_limit_l_max 36
_diffrn_reflns_limit_l_min -36
_diffrn_reflns_number 58677
_diffrn_reflns_point_group_measured_fraction_full 1.000
_diffrn_reflns_point_group_measured_fraction_max 0.999
_diffrn_reflns_theta_full 67.679
_diffrn_reflns_theta_max 71.884
_diffrn_reflns_theta_min 3.094
_exptl_absorpt_coefficient_mu 0.743
_exptl_absorpt_correction_T_max 0.964
_exptl_absorpt_correction_T_min 0.783
_exptl_absorpt_correction_type analytical
_exptl_absorpt_process_details
;
CrysAlisPro, Agilent Technologies,
Version 1.171.36.32 (release 02-08-2013 CrysAlis171 .NET)
(compiled Aug  2 2013,16:46:58)
Analytical numeric absorption correction using a multifaceted crystal
            model based on expressions derived by R.C. Clark & J.S. Reid.
(Clark, R. C. & Reid, J. S. (1995). Acta Cryst. A51, 887-897)
;
_exptl_crystal_colour colorless
_exptl_crystal_density_diffrn 1.256
_exptl_crystal_description plate
_exptl_crystal_F_000 1888
_exptl_crystal_size_max 0.48
_exptl_crystal_size_mid 0.37
_exptl_crystal_size_min 0.05
_refine_diff_density_max 0.188
_refine_diff_density_min -0.196
_refine_diff_density_rms 0.040
_refine_ls_abs_structure_details
;
 Flack x determined using 7774 quotients [(I+)-(I-)]/[(I+)+(I-)]
 (Parsons, Flack and Wagner, Acta Cryst. B69 (2013) 249-259).
;
_refine_ls_abs_structure_Flack -0.06(5)
_refine_ls_extinction_method none
_refine_ls_goodness_of_fit_ref 1.013
_refine_ls_hydrogen_treatment constr
_refine_ls_matrix_type full
_refine_ls_number_parameters 1138
_refine_ls_number_reflns 18040
_refine_ls_number_restraints 1
_refine_ls_restrained_S_all 1.013
_refine_ls_R_factor_all 0.0425
_refine_ls_R_factor_gt 0.0408
_refine_ls_shift/su_max 0.000
_refine_ls_shift/su_mean 0.000
_refine_ls_structure_factor_coef Fsqd
_refine_ls_weighting_details 'w=1/[\s^2^(Fo^2^)+(0.0647P)^2^+0.8773P] where P=(Fo^2^+2Fc^2^)/3'
_refine_ls_weighting_scheme calc
_refine_ls_wR_factor_gt 0.1066
_refine_ls_wR_factor_ref 0.1089
_reflns_Friedel_coverage 0.899
_reflns_Friedel_fraction_full 1.000
_reflns_Friedel_fraction_max 0.999
_reflns_number_gt 17415
_reflns_number_total 18040
_reflns_threshold_expression 'I > 2\s(I)'
_cod_data_source_file c7sc02703f2.cif
_cod_data_source_block 12
_cod_database_code 1546781
_shelx_shelxl_version_number 2014/7
_shelx_space_group_comment
;
The symmetry employed for this shelxl refinement is uniquely defined
by the following loop, which should always be used as a source of
symmetry information in preference to the above space-group names.
They are only intended as comments.
;

loop_
_space_group_symop_operation_xyz
'x, y, z'
'-x, y+1/2, -z'

loop_
_atom_site_label
_atom_site_type_symbol
_atom_site_fract_x
_atom_site_fract_y
_atom_site_fract_z
_atom_site_U_iso_or_equiv
_atom_site_adp_type
_atom_site_occupancy
_atom_site_site_symmetry_order
_atom_site_calc_flag
_atom_site_refinement_flags_posn
_atom_site_refinement_flags_adp
C1A C 0.4183(3) 0.0310(5) 0.58233(17) 0.0188(10) Uani 1 1 d . .
H1A1 H 0.3827 0.0902 0.5602 0.023 Uiso 1 1 calc R U
H1A2 H 0.3833 -0.0442 0.5752 0.023 Uiso 1 1 calc R U
C2A C 0.4181(4) 0.0677(5) 0.63246(18) 0.0224(11) Uani 1 1 d . .
H2A1 H 0.4450 0.1476 0.6382 0.027 Uiso 1 1 calc R U
H2A2 H 0.3501 0.0693 0.6359 0.027 Uiso 1 1 calc R U
C3A C 0.4778(4) -0.0148(5) 0.66868(18) 0.0201(10) Uani 1 1 d . .
H3A H 0.4435 -0.0916 0.6672 0.024 Uiso 1 1 calc R U
C4A C 0.5802(4) -0.0337(5) 0.66217(18) 0.0225(11) Uani 1 1 d . .
H4A1 H 0.6135 -0.0947 0.6841 0.027 Uiso 1 1 calc R U
H4A2 H 0.6181 0.0396 0.6694 0.027 Uiso 1 1 calc R U
C5A C 0.5765(3) -0.0712(4) 0.61159(16) 0.0165(10) Uani 1 1 d . .
H5A H 0.5382 -0.1455 0.6060 0.020 Uiso 1 1 calc R U
C6A C 0.6794(4) -0.0998(5) 0.60525(16) 0.0239(11) Uani 1 1 d . .
H6A1 H 0.7213 -0.0294 0.6114 0.029 Uiso 1 1 calc R U
H6A2 H 0.7098 -0.1616 0.6275 0.029 Uiso 1 1 calc R U
C7A C 0.6694(3) -0.1409(4) 0.55547(17) 0.0194(10) Uani 1 1 d . .
C8A C 0.6243(3) -0.0525(4) 0.51831(15) 0.0166(9) Uani 1 1 d . .
H8A H 0.6613 0.0225 0.5250 0.020 Uiso 1 1 calc R U
C9A C 0.5191(4) -0.0335(4) 0.52519(16) 0.0166(10) Uani 1 1 d . .
H9A H 0.4896 -0.1131 0.5246 0.020 Uiso 1 1 calc R U
C10A C 0.5224(4) 0.0176(4) 0.57494(16) 0.0166(9) Uani 1 1 d . .
C11A C 0.4532(4) 0.0343(5) 0.48499(17) 0.0217(10) Uani 1 1 d . .
H11A H 0.4727 0.1175 0.4876 0.026 Uiso 1 1 calc R U
H11B H 0.3851 0.0295 0.4882 0.026 Uiso 1 1 calc R U
C12A C 0.4570(3) -0.0104(5) 0.43643(17) 0.0204(10) Uani 1 1 d . .
H12A H 0.4156 0.0396 0.4121 0.024 Uiso 1 1 calc R U
H12B H 0.4310 -0.0910 0.4322 0.024 Uiso 1 1 calc R U
C13A C 0.5620(3) -0.0091(4) 0.43063(17) 0.0200(10) Uani 1 1 d . .
C14A C 0.6226(3) -0.0903(4) 0.46849(16) 0.0189(9) Uani 1 1 d . .
H14A H 0.5918 -0.1694 0.4638 0.023 Uiso 1 1 calc R U
C15A C 0.7194(3) -0.0981(5) 0.45414(16) 0.0272(10) Uani 1 1 d . .
H15A H 0.7600 -0.0279 0.4659 0.033 Uiso 1 1 calc R U
C16A C 0.6916(3) -0.0967(5) 0.40058(17) 0.0292(11) Uani 1 1 d . .
H16A H 0.7044 -0.1739 0.3881 0.035 Uiso 1 1 calc R U
H16B H 0.7301 -0.0370 0.3885 0.035 Uiso 1 1 calc R U
C17A C 0.5811(4) -0.0672(5) 0.38562(16) 0.0219(10) Uani 1 1 d . .
H17A H 0.5446 -0.1428 0.3808 0.026 Uiso 1 1 calc R U
C18A C 0.6001(4) 0.1170(4) 0.43420(16) 0.0257(10) Uani 1 1 d . .
H18A H 0.5567 0.1653 0.4106 0.039 Uiso 1 1 calc R U
H18B H 0.6660 0.1182 0.4288 0.039 Uiso 1 1 calc R U
H18C H 0.6020 0.1478 0.4655 0.039 Uiso 1 1 calc R U
C19A C 0.5734(3) 0.1376(4) 0.58035(16) 0.0209(10) Uani 1 1 d . .
H19A H 0.5399 0.1896 0.5551 0.031 Uiso 1 1 calc R U
H19B H 0.6415 0.1279 0.5787 0.031 Uiso 1 1 calc R U
H19C H 0.5713 0.1717 0.6107 0.031 Uiso 1 1 calc R U
C20A C 0.5542(4) -0.0005(5) 0.34061(17) 0.0275(12) Uani 1 1 d . .
H20A H 0.5878 0.0770 0.3446 0.033 Uiso 1 1 calc R U
C21A C 0.5780(5) -0.0649(7) 0.29946(19) 0.0419(16) Uani 1 1 d . .
H21A H 0.5581 -0.1468 0.2999 0.063 Uiso 1 1 calc R U
H21B H 0.6484 -0.0608 0.3018 0.063 Uiso 1 1 calc R U
H21C H 0.5429 -0.0285 0.2701 0.063 Uiso 1 1 calc R U
C22A C 0.4133(5) 0.1192(5) 0.31078(18) 0.0328(13) Uani 1 1 d . .
C23A C 0.3044(5) 0.1243(7) 0.3023(2) 0.0490(18) Uani 1 1 d . .
H23A H 0.2814 0.2017 0.2904 0.073 Uiso 1 1 calc R U
H23B H 0.2854 0.1097 0.3318 0.073 Uiso 1 1 calc R U
H23C H 0.2752 0.0647 0.2793 0.073 Uiso 1 1 calc R U
C24A C 0.4157(4) 0.0340(6) 0.73570(19) 0.0240(11) Uani 1 1 d . .
C25A C 0.4420(5) 0.0934(6) 0.78237(18) 0.0272(12) Uani 1 1 d . .
H25A H 0.4018 0.1635 0.7815 0.041 Uiso 1 1 calc R U
H25B H 0.5111 0.1155 0.7896 0.041 Uiso 1 1 calc R U
H25C H 0.4304 0.0400 0.8065 0.041 Uiso 1 1 calc R U
O1A O 0.6859(3) -0.2428(3) 0.54655(13) 0.0290(8) Uani 1 1 d . .
O2A O 0.4483(3) 0.0170(4) 0.33050(13) 0.0291(9) Uani 1 1 d . .
O3A O 0.4639(4) 0.1968(4) 0.30140(17) 0.0486(12) Uani 1 1 d . .
O4A O 0.4911(3) 0.0348(4) 0.71554(13) 0.0232(8) Uani 1 1 d . .
O5A O 0.3388(4) -0.0103(5) 0.71827(15) 0.0384(11) Uani 1 1 d . .
F1A F 0.7724(3) -0.1986(4) 0.46965(12) 0.0539(11) Uani 1 1 d . .
C1B C 0.9368(4) 0.0222(5) 0.58616(17) 0.0203(10) Uani 1 1 d . .
H1B1 H 0.9078 0.0853 0.5642 0.024 Uiso 1 1 calc R U
H1B2 H 0.8957 -0.0483 0.5779 0.024 Uiso 1 1 calc R U
C2B C 0.9370(4) 0.0597(5) 0.63647(17) 0.0226(11) Uani 1 1 d . .
H2B1 H 0.9725 0.1345 0.6436 0.027 Uiso 1 1 calc R U
H2B2 H 0.8690 0.0724 0.6388 0.027 Uiso 1 1 calc R U
C3B C 0.9845(4) -0.0313(5) 0.67199(17) 0.0221(11) Uani 1 1 d . .
H3B H 0.9426 -0.1026 0.6685 0.027 Uiso 1 1 calc R U
C4B C 1.0860(4) -0.0641(5) 0.66721(16) 0.0216(10) Uani 1 1 d . .
H4B1 H 1.1113 -0.1298 0.6886 0.026 Uiso 1 1 calc R U
H4B2 H 1.1305 0.0032 0.6763 0.026 Uiso 1 1 calc R U
C5B C 1.0833(4) -0.0999(4) 0.61631(16) 0.0163(9) Uani 1 1 d . .
H5B H 1.0385 -0.1686 0.6089 0.020 Uiso 1 1 calc R U
C6B C 1.1846(3) -0.1411(4) 0.61145(16) 0.0199(9) Uani 1 1 d . .
H6B1 H 1.2317 -0.0756 0.6177 0.024 Uiso 1 1 calc R U
H6B2 H 1.2093 -0.2045 0.6341 0.024 Uiso 1 1 calc R U
C7B C 1.1721(3) -0.1849(4) 0.56173(17) 0.0185(9) Uani 1 1 d . .
C8B C 1.1373(3) -0.0928(4) 0.52418(15) 0.0157(9) Uani 1 1 d . .
H8B H 1.1830 -0.0247 0.5305 0.019 Uiso 1 1 calc R U
C9B C 1.0356(3) -0.0532(4) 0.53038(16) 0.0160(9) Uani 1 1 d . .
H9B H 0.9944 -0.1252 0.5272 0.019 Uiso 1 1 calc R U
C10B C 1.0413(4) -0.0045(4) 0.58051(16) 0.0166(9) Uani 1 1 d . .
C11B C 0.9845(3) 0.0294(5) 0.49124(16) 0.0208(10) Uani 1 1 d . .
H11C H 0.9167 0.0419 0.4939 0.025 Uiso 1 1 calc R U
H11D H 1.0181 0.1059 0.4958 0.025 Uiso 1 1 calc R U
C12B C 0.9822(4) -0.0143(5) 0.44187(17) 0.0211(10) Uani 1 1 d . .
H12C H 0.9525 0.0459 0.4187 0.025 Uiso 1 1 calc R U
H12D H 0.9416 -0.0857 0.4353 0.025 Uiso 1 1 calc R U
C13B C 1.0862(3) -0.0415(4) 0.43720(15) 0.0153(9) Uani 1 1 d . .
C14B C 1.1294(3) -0.1350(4) 0.47427(15) 0.0166(9) Uani 1 1 d . .
H14B H 1.0831 -0.2025 0.4689 0.020 Uiso 1 1 calc R U
C15B C 1.2217(3) -0.1749(4) 0.45956(16) 0.0206(9) Uani 1 1 d . .
H15B H 1.2791 -0.1266 0.4755 0.025 Uiso 1 1 calc R U
C16B C 1.1990(3) -0.1567(5) 0.40626(15) 0.0229(9) Uani 1 1 d . .
H16C H 1.2025 -0.2319 0.3901 0.028 Uiso 1 1 calc R U
H16D H 1.2465 -0.1020 0.3980 0.028 Uiso 1 1 calc R U
C17B C 1.0947(3) -0.1057(4) 0.39169(16) 0.0183(10) Uani 1 1 d . .
H17B H 1.0478 -0.1727 0.3867 0.022 Uiso 1 1 calc R U
C18B C 1.1469(4) 0.0719(4) 0.44306(16) 0.0248(9) Uani 1 1 d . .
H18D H 1.1129 0.1307 0.4208 0.037 Uiso 1 1 calc R U
H18E H 1.2109 0.0559 0.4370 0.037 Uiso 1 1 calc R U
H18F H 1.1553 0.1013 0.4751 0.037 Uiso 1 1 calc R U
C19B C 1.1025(3) 0.1094(4) 0.58859(16) 0.0199(9) Uani 1 1 d . .
H19D H 1.1129 0.1333 0.6214 0.030 Uiso 1 1 calc R U
H19E H 1.0676 0.1712 0.5683 0.030 Uiso 1 1 calc R U
H19F H 1.1657 0.0955 0.5812 0.030 Uiso 1 1 calc R U
C20B C 1.0764(4) -0.0369(5) 0.34657(17) 0.0233(11) Uani 1 1 d . .
H20B H 1.1146 0.0374 0.3519 0.028 Uiso 1 1 calc R U
C21B C 1.1001(4) -0.1029(5) 0.30606(18) 0.0316(12) Uani 1 1 d . .
H21D H 1.0655 -0.1778 0.3021 0.047 Uiso 1 1 calc R U
H21E H 1.1705 -0.1170 0.3125 0.047 Uiso 1 1 calc R U
H21F H 1.0796 -0.0567 0.2773 0.047 Uiso 1 1 calc R U
C22B C 0.9445(4) 0.0947(5) 0.31488(17) 0.0252(11) Uani 1 1 d . .
C23B C 0.8360(4) 0.1026(6) 0.3000(2) 0.0372(14) Uani 1 1 d . .
H23D H 0.8173 0.1780 0.2847 0.056 Uiso 1 1 calc R U
H23E H 0.8085 0.0958 0.3275 0.056 Uiso 1 1 calc R U
H23F H 0.8109 0.0393 0.2780 0.056 Uiso 1 1 calc R U
C24B C 0.9182(4) 0.0297(6) 0.7362(2) 0.0260(11) Uani 1 1 d . .
C25B C 0.9431(5) 0.0862(6) 0.7831(2) 0.0306(13) Uani 1 1 d . .
H25D H 0.8952 0.1475 0.7843 0.046 Uiso 1 1 calc R U
H25E H 1.0083 0.1208 0.7886 0.046 Uiso 1 1 calc R U
H25F H 0.9420 0.0276 0.8073 0.046 Uiso 1 1 calc R U
O1B O 1.1790(3) -0.2884(3) 0.55309(12) 0.0238(7) Uani 1 1 d . .
O2B O 0.9726(3) -0.0104(3) 0.33423(12) 0.0237(8) Uani 1 1 d . .
O3B O 1.0007(3) 0.1703(4) 0.31021(16) 0.0450(11) Uani 1 1 d . .
O4B O 0.9974(3) 0.0157(3) 0.71914(13) 0.0213(8) Uani 1 1 d . .
O5B O 0.8375(4) -0.0009(6) 0.71524(16) 0.0430(13) Uani 1 1 d . .
F1B F 1.24028(19) -0.2945(3) 0.46923(9) 0.0286(6) Uani 1 1 d . .
C1C C 0.3480(4) 0.3271(5) 0.91287(16) 0.0189(10) Uani 1 1 d . .
H1C1 H 0.3404 0.2648 0.9351 0.023 Uiso 1 1 calc R U
H1C2 H 0.3158 0.3984 0.9210 0.023 Uiso 1 1 calc R U
C2C C 0.2971(4) 0.2892(5) 0.86294(16) 0.0184(10) Uani 1 1 d . .
H2C1 H 0.3248 0.2139 0.8557 0.022 Uiso 1 1 calc R U
H2C2 H 0.2267 0.2775 0.8608 0.022 Uiso 1 1 calc R U
C3C C 0.3101(4) 0.3807(5) 0.82723(16) 0.0185(10) Uani 1 1 d . .
H3C H 0.2708 0.4518 0.8300 0.022 Uiso 1 1 calc R U
C4C C 0.4158(4) 0.4136(4) 0.83220(16) 0.0187(10) Uani 1 1 d . .
H4C1 H 0.4198 0.4793 0.8108 0.022 Uiso 1 1 calc R U
H4C2 H 0.4514 0.3464 0.8231 0.022 Uiso 1 1 calc R U
C5C C 0.4634(4) 0.4491(4) 0.88230(16) 0.0168(9) Uani 1 1 d . .
H5C H 0.4260 0.5176 0.8899 0.020 Uiso 1 1 calc R U
C6C C 0.5687(3) 0.4904(4) 0.88700(15) 0.0199(9) Uani 1 1 d . .
H6C1 H 0.6094 0.4252 0.8804 0.024 Uiso 1 1 calc R U
H6C2 H 0.5704 0.5543 0.8645 0.024 Uiso 1 1 calc R U
C7C C 0.6068(3) 0.5334(4) 0.93678(16) 0.0165(9) Uani 1 1 d . .
C8C C 0.6093(3) 0.4406(4) 0.97400(15) 0.0154(9) Uani 1 1 d . .
H8C H 0.6481 0.3725 0.9672 0.018 Uiso 1 1 calc R U
C9C C 0.5007(4) 0.4011(4) 0.96852(15) 0.0147(9) Uani 1 1 d . .
H9C H 0.4627 0.4731 0.9717 0.018 Uiso 1 1 calc R U
C10C C 0.4573(3) 0.3520(4) 0.91839(16) 0.0148(9) Uani 1 1 d . .
C11C C 0.4885(3) 0.3176(5) 1.00759(15) 0.0179(9) Uani 1 1 d . .
H11E H 0.5171 0.2409 1.0029 0.021 Uiso 1 1 calc R U
H11F H 0.4181 0.3058 1.0053 0.021 Uiso 1 1 calc R U
C12C C 0.5374(4) 0.3629(5) 1.05708(15) 0.0173(10) Uani 1 1 d . .
H12E H 0.5047 0.4355 1.0634 0.021 Uiso 1 1 calc R U
H12F H 0.5302 0.3040 1.0807 0.021 Uiso 1 1 calc R U
C13C C 0.6450(3) 0.3869(4) 1.06123(15) 0.0158(9) Uani 1 1 d . .
C14C C 0.6520(3) 0.4812(4) 1.02425(14) 0.0148(9) Uani 1 1 d . .
H14C H 0.6116 0.5490 1.0299 0.018 Uiso 1 1 calc R U
C15C C 0.7590(3) 0.5204(4) 1.03873(15) 0.0193(9) Uani 1 1 d . .
H15C H 0.7999 0.4717 1.0226 0.023 Uiso 1 1 calc R U
C16C C 0.7902(3) 0.5013(5) 1.09202(15) 0.0231(10) Uani 1 1 d . .
H16E H 0.8101 0.5762 1.1084 0.028 Uiso 1 1 calc R U
H16F H 0.8457 0.4461 1.1001 0.028 Uiso 1 1 calc R U
C17C C 0.6996(3) 0.4504(4) 1.10608(15) 0.0161(9) Uani 1 1 d . .
H17C H 0.6582 0.5175 1.1114 0.019 Uiso 1 1 calc R U
C18C C 0.6990(3) 0.2738(4) 1.05506(17) 0.0230(9) Uani 1 1 d . .
H18G H 0.6832 0.2131 1.0756 0.035 Uiso 1 1 calc R U
H18H H 0.7695 0.2881 1.0633 0.035 Uiso 1 1 calc R U
H18I H 0.6787 0.2480 1.0224 0.035 Uiso 1 1 calc R U
C19C C 0.5103(3) 0.2397(4) 0.90966(16) 0.0207(10) Uani 1 1 d . .
H19G H 0.4944 0.1764 0.9290 0.031 Uiso 1 1 calc R U
H19H H 0.5809 0.2532 0.9179 0.031 Uiso 1 1 calc R U
H19I H 0.4893 0.2181 0.8765 0.031 Uiso 1 1 calc R U
C20C C 0.7278(4) 0.3812(4) 1.15145(15) 0.0202(10) Uani 1 1 d . .
H20C H 0.7608 0.3070 1.1460 0.024 Uiso 1 1 calc R U
C21C C 0.7924(4) 0.4475(6) 1.19209(18) 0.0322(13) Uani 1 1 d . .
H21G H 0.7612 0.5217 1.1965 0.048 Uiso 1 1 calc R U
H21H H 0.8558 0.4628 1.1852 0.048 Uiso 1 1 calc R U
H21I H 0.8016 0.4006 1.2207 0.048 Uiso 1 1 calc R U
C22C C 0.6318(4) 0.2546(5) 1.18811(18) 0.0266(12) Uani 1 1 d . .
C23C C 0.5370(5) 0.2466(5) 1.2031(2) 0.0356(13) Uani 1 1 d . .
H23G H 0.5138 0.1656 1.2001 0.053 Uiso 1 1 calc R U
H23H H 0.4883 0.2972 1.1831 0.053 Uiso 1 1 calc R U
H23I H 0.5474 0.2717 1.2358 0.053 Uiso 1 1 calc R U
C24C C 0.1815(4) 0.3165(5) 0.76257(18) 0.0227(11) Uani 1 1 d . .
C25C C 0.1617(5) 0.2552(6) 0.7162(2) 0.0302(13) Uani 1 1 d . .
H25G H 0.0985 0.2153 0.7106 0.045 Uiso 1 1 calc R U
H25H H 0.2133 0.1977 0.7163 0.045 Uiso 1 1 calc R U
H25I H 0.1604 0.3124 0.6913 0.045 Uiso 1 1 calc R U
O1C O 0.6237(3) 0.6363(3) 0.94589(12) 0.0237(7) Uani 1 1 d . .
O2C O 0.6356(3) 0.3538(3) 1.16426(11) 0.0225(8) Uani 1 1 d . .
O3C O 0.6963(3) 0.1822(4) 1.19624(16) 0.0438(11) Uani 1 1 d . .
O4C O 0.2784(3) 0.3309(4) 0.78012(12) 0.0216(8) Uani 1 1 d . .
O5C O 0.1195(3) 0.3489(5) 0.78193(14) 0.0376(11) Uani 1 1 d . .
F1C F 0.76930(19) 0.6396(3) 1.02905(9) 0.0286(6) Uani 1 1 d . .
C1D C 0.8407(4) 0.3175(5) 0.92232(19) 0.0236(11) Uani 1 1 d . .
H1D1 H 0.8276 0.2582 0.9445 0.028 Uiso 1 1 calc R U
H1D2 H 0.8126 0.3926 0.9296 0.028 Uiso 1 1 calc R U
C2D C 0.7902(4) 0.2807(5) 0.87228(18) 0.0237(11) Uani 1 1 d . .
H2D1 H 0.8115 0.2009 0.8664 0.028 Uiso 1 1 calc R U
H2D2 H 0.7187 0.2787 0.8690 0.028 Uiso 1 1 calc R U
C3D C 0.8134(4) 0.3640(5) 0.83594(16) 0.0215(11) Uani 1 1 d . .
H3D H 0.7806 0.4409 0.8375 0.026 Uiso 1 1 calc R U
C4D C 0.9222(4) 0.3820(5) 0.84244(17) 0.0238(11) Uani 1 1 d . .
H4D1 H 0.9337 0.4423 0.8202 0.029 Uiso 1 1 calc R U
H4D2 H 0.9525 0.3083 0.8354 0.029 Uiso 1 1 calc R U
C5D C 0.9692(4) 0.4200(4) 0.89217(17) 0.0194(10) Uani 1 1 d . .
H5D H 0.9365 0.4943 0.8977 0.023 Uiso 1 1 calc R U
C6D C 1.0779(3) 0.4483(5) 0.89830(17) 0.0254(11) Uani 1 1 d . .
H6D1 H 1.1136 0.3777 0.8924 0.030 Uiso 1 1 calc R U
H6D2 H 1.0860 0.5095 0.8757 0.030 Uiso 1 1 calc R U
C7D C 1.1178(3) 0.4907(5) 0.94774(18) 0.0223(10) Uani 1 1 d . .
C8D C 1.1104(3) 0.4016(4) 0.98506(16) 0.0196(9) Uani 1 1 d . .
H8D H 1.1406 0.3266 0.9782 0.024 Uiso 1 1 calc R U
C9D C 0.9976(4) 0.3826(4) 0.97879(16) 0.0179(10) Uani 1 1 d . .
H9D H 0.9685 0.4620 0.9794 0.021 Uiso 1 1 calc R U
C10D C 0.9527(3) 0.3316(4) 0.92938(17) 0.0173(9) Uani 1 1 d . .
C11D C 0.9727(3) 0.3141(5) 1.01910(17) 0.0228(10) Uani 1 1 d . .
H11G H 0.9015 0.3187 1.0163 0.027 Uiso 1 1 calc R U
H11H H 0.9897 0.2310 1.0164 0.027 Uiso 1 1 calc R U
C12D C 1.0259(4) 0.3591(5) 1.06746(18) 0.0227(10) Uani 1 1 d . .
H12G H 1.0042 0.4397 1.0717 0.027 Uiso 1 1 calc R U
H12H H 1.0093 0.3093 1.0920 0.027 Uiso 1 1 calc R U
C13D C 1.1357(3) 0.3581(4) 1.07286(16) 0.0201(10) Uani 1 1 d . .
C14D C 1.1586(3) 0.4394(4) 1.03491(17) 0.0205(10) Uani 1 1 d . .
H14D H 1.1326 0.5185 1.0397 0.025 Uiso 1 1 calc R U
C15D C 1.2696(3) 0.4472(5) 1.04899(18) 0.0317(11) Uani 1 1 d . .
H15D H 1.2983 0.3773 1.0369 0.038 Uiso 1 1 calc R U
C16D C 1.2962(3) 0.4452(6) 1.10251(18) 0.0317(11) Uani 1 1 d . .
H16G H 1.3219 0.5220 1.1152 0.038 Uiso 1 1 calc R U
H16H H 1.3462 0.3848 1.1144 0.038 Uiso 1 1 calc R U
C17D C 1.1994(4) 0.4162(5) 1.1171(2) 0.0286(12) Uani 1 1 d . .
H17D H 1.1678 0.4915 1.1224 0.034 Uiso 1 1 calc R U
C18D C 1.1713(4) 0.2317(4) 1.06875(17) 0.0272(10) Uani 1 1 d . .
H18J H 1.1507 0.1821 1.0918 0.041 Uiso 1 1 calc R U
H18K H 1.2426 0.2309 1.0747 0.041 Uiso 1 1 calc R U
H18L H 1.1430 0.2019 1.0372 0.041 Uiso 1 1 calc R U
C19D C 0.9963(3) 0.2108(4) 0.92343(18) 0.0250(11) Uani 1 1 d . .
H19J H 0.9642 0.1786 0.8927 0.038 Uiso 1 1 calc R U
H19K H 0.9860 0.1582 0.9481 0.038 Uiso 1 1 calc R U
H19L H 1.0664 0.2187 0.9256 0.038 Uiso 1 1 calc R U
C20D C 1.2192(4) 0.3476(5) 1.16217(18) 0.0316(12) Uani 1 1 d . .
H20D H 1.2485 0.2704 1.1573 0.038 Uiso 1 1 calc R U
C21D C 1.2853(5) 0.4095(7) 1.20375(19) 0.0439(16) Uani 1 1 d . .
H21J H 1.2559 0.4843 1.2091 0.066 Uiso 1 1 calc R U
H21K H 1.3492 0.4236 1.1972 0.066 Uiso 1 1 calc R U
H21L H 1.2933 0.3606 1.2318 0.066 Uiso 1 1 calc R U
C22D C 1.1062(5) 0.2237(5) 1.19011(19) 0.0344(13) Uani 1 1 d . .
C23D C 1.0072(5) 0.2200(7) 1.2000(2) 0.0482(17) Uani 1 1 d . .
H23J H 0.9860 0.1386 1.2005 0.072 Uiso 1 1 calc R U
H23K H 0.9609 0.2627 1.1755 0.072 Uiso 1 1 calc R U
H23L H 1.0098 0.2562 1.2304 0.072 Uiso 1 1 calc R U
C24D C 0.6833(4) 0.3182(6) 0.76928(19) 0.0260(12) Uani 1 1 d . .
C25D C 0.6596(5) 0.2612(6) 0.7219(2) 0.0291(13) Uani 1 1 d . .
H25J H 0.5959 0.2229 0.7166 0.044 Uiso 1 1 calc R U
H25K H 0.7097 0.2030 0.7204 0.044 Uiso 1 1 calc R U
H25L H 0.6579 0.3206 0.6977 0.044 Uiso 1 1 calc R U
O1D O 1.1441(3) 0.5913(3) 0.95630(14) 0.0309(9) Uani 1 1 d . .
O2D O 1.1247(3) 0.3287(4) 1.17338(13) 0.0326(9) Uani 1 1 d . .
O3D O 1.1632(4) 0.1432(4) 1.19538(18) 0.0516(13) Uani 1 1 d . .
O4D O 0.7796(3) 0.3136(4) 0.78922(13) 0.0257(8) Uani 1 1 d . .
O5D O 0.6236(4) 0.3605(6) 0.78763(16) 0.0462(13) Uani 1 1 d . .
F1D F 1.3057(2) 0.5490(4) 1.03289(12) 0.0555(12) Uani 1 1 d . .

loop_
_atom_site_aniso_label
_atom_site_aniso_U_11
_atom_site_aniso_U_22
_atom_site_aniso_U_33
_atom_site_aniso_U_23
_atom_site_aniso_U_13
_atom_site_aniso_U_12
C1A 0.0080(19) 0.023(2) 0.026(2) -0.0019(18) 0.0042(16) 0.0009(17)
C2A 0.016(2) 0.024(2) 0.028(2) -0.0040(19) 0.0074(18) 0.0013(18)
C3A 0.016(2) 0.022(2) 0.023(2) -0.0053(18) 0.0059(17) -0.0010(18)
C4A 0.016(2) 0.028(3) 0.022(2) -0.0048(18) 0.0024(17) 0.0034(19)
C5A 0.010(2) 0.019(2) 0.020(2) -0.0033(17) 0.0042(16) 0.0011(16)
C6A 0.018(2) 0.035(3) 0.017(2) -0.0014(18) 0.0007(16) 0.008(2)
C7A 0.0108(19) 0.021(2) 0.026(2) -0.0023(18) 0.0035(16) 0.0058(18)
C8A 0.013(2) 0.016(2) 0.0194(19) -0.0028(16) 0.0017(16) 0.0004(16)
C9A 0.013(2) 0.015(2) 0.021(2) -0.0010(16) 0.0023(16) -0.0003(17)
C10A 0.013(2) 0.018(2) 0.0179(19) -0.0029(16) 0.0037(15) 0.0016(17)
C11A 0.017(2) 0.024(2) 0.023(2) -0.0020(19) 0.0036(18) -0.0016(19)
C12A 0.013(2) 0.026(2) 0.021(2) 0.0002(18) 0.0005(16) -0.0005(18)
C13A 0.017(2) 0.022(2) 0.020(2) -0.0037(17) 0.0027(16) -0.0032(18)
C14A 0.013(2) 0.018(2) 0.025(2) -0.0035(18) 0.0037(16) -0.0014(17)
C15A 0.013(2) 0.040(3) 0.028(2) -0.001(2) 0.0047(17) 0.0062(19)
C16A 0.019(2) 0.044(3) 0.025(2) -0.008(2) 0.0072(18) -0.001(2)
C17A 0.019(2) 0.025(3) 0.021(2) -0.0031(18) 0.0027(17) -0.0050(19)
C18A 0.027(2) 0.022(2) 0.025(2) 0.0013(17) 0.0008(18) -0.0080(19)
C19A 0.021(2) 0.019(2) 0.024(2) -0.0076(18) 0.0085(17) -0.0055(18)
C20A 0.022(3) 0.039(3) 0.022(2) -0.003(2) 0.0060(18) -0.010(2)
C21A 0.034(3) 0.067(4) 0.027(3) -0.005(3) 0.013(2) -0.010(3)
C22A 0.043(3) 0.034(3) 0.019(2) 0.004(2) 0.003(2) -0.009(3)
C23A 0.039(4) 0.049(4) 0.052(4) 0.015(3) -0.005(3) 0.000(3)
C24A 0.019(3) 0.030(3) 0.026(2) 0.003(2) 0.011(2) -0.005(2)
C25A 0.027(3) 0.030(3) 0.026(3) -0.006(2) 0.011(2) -0.002(2)
O1A 0.0267(19) 0.025(2) 0.0331(18) -0.0011(15) 0.0037(14) 0.0129(16)
O2A 0.0257(19) 0.035(2) 0.0229(15) 0.0033(15) -0.0005(13) -0.0092(16)
O3A 0.054(3) 0.040(3) 0.052(2) 0.0098(19) 0.013(2) -0.012(2)
O4A 0.0193(17) 0.0295(18) 0.0228(16) -0.0066(14) 0.0093(13) -0.0027(15)
O5A 0.028(2) 0.057(3) 0.033(2) -0.007(2) 0.0115(17) -0.015(2)
F1A 0.046(2) 0.076(3) 0.0464(19) 0.0160(18) 0.0233(16) 0.040(2)
C1B 0.017(2) 0.022(2) 0.023(2) 0.0016(18) 0.0046(17) 0.0032(18)
C2B 0.022(2) 0.023(2) 0.024(2) -0.0021(18) 0.0098(19) 0.0048(19)
C3B 0.020(2) 0.023(2) 0.023(2) -0.0044(19) 0.0053(19) -0.005(2)
C4B 0.022(2) 0.024(2) 0.019(2) -0.0011(18) 0.0036(18) 0.0051(19)
C5B 0.013(2) 0.015(2) 0.021(2) -0.0015(16) 0.0041(16) 0.0002(16)
C6B 0.0124(19) 0.022(2) 0.025(2) 0.0000(18) 0.0028(16) 0.0044(17)
C7B 0.0062(17) 0.018(2) 0.029(2) 0.0003(19) 0.0009(16) 0.0032(17)
C8B 0.0086(18) 0.016(2) 0.022(2) -0.0023(16) 0.0024(16) -0.0002(16)
C9B 0.0077(19) 0.017(2) 0.022(2) -0.0007(17) 0.0001(16) 0.0032(16)
C10B 0.016(2) 0.016(2) 0.017(2) 0.0008(16) 0.0018(16) 0.0011(17)
C11B 0.018(2) 0.021(2) 0.022(2) 0.0010(18) 0.0023(18) 0.0108(19)
C12B 0.017(2) 0.021(2) 0.024(2) 0.0029(18) 0.0015(17) 0.0027(18)
C13B 0.010(2) 0.015(2) 0.019(2) -0.0012(16) 0.0000(16) 0.0007(16)
C14B 0.0098(18) 0.014(2) 0.026(2) -0.0032(17) 0.0033(15) -0.0017(16)
C15B 0.0112(19) 0.019(2) 0.031(2) -0.0023(17) 0.0029(16) 0.0034(17)
C16B 0.0130(19) 0.030(2) 0.026(2) -0.0020(19) 0.0051(16) 0.0014(18)
C17B 0.013(2) 0.019(2) 0.021(2) -0.0082(17) 0.0014(16) -0.0002(17)
C18B 0.022(2) 0.020(2) 0.030(2) -0.0003(18) 0.0011(17) -0.0049(18)
C19B 0.022(2) 0.015(2) 0.023(2) -0.0047(16) 0.0051(17) 0.0005(17)
C20B 0.015(2) 0.029(3) 0.025(2) 0.0009(19) 0.0046(17) -0.0054(19)
C21B 0.030(3) 0.045(3) 0.022(2) 0.001(2) 0.009(2) 0.000(2)
C22B 0.033(3) 0.019(2) 0.021(2) -0.0013(18) 0.0020(19) 0.005(2)
C23B 0.033(3) 0.033(3) 0.038(3) 0.001(2) -0.007(2) 0.008(2)
C24B 0.019(3) 0.028(3) 0.034(3) 0.001(2) 0.013(2) -0.003(2)
C25B 0.024(3) 0.037(3) 0.032(3) -0.007(2) 0.009(2) 0.005(2)
O1B 0.0201(16) 0.0170(18) 0.0338(18) -0.0023(14) 0.0056(13) 0.0020(13)
O2B 0.0174(17) 0.0248(18) 0.0268(16) 0.0036(14) 0.0013(13) 0.0010(13)
O3B 0.042(2) 0.033(2) 0.060(3) 0.0102(19) 0.013(2) -0.0015(18)
O4B 0.0178(16) 0.0218(17) 0.0258(17) -0.0031(13) 0.0079(13) 0.0019(13)
O5B 0.020(2) 0.073(4) 0.038(2) -0.011(2) 0.0115(18) -0.013(2)
F1B 0.0260(14) 0.0279(15) 0.0318(14) 0.0002(11) 0.0066(11) 0.0121(12)
C1C 0.017(2) 0.022(2) 0.019(2) -0.0014(17) 0.0057(17) -0.0031(18)
C2C 0.013(2) 0.022(2) 0.020(2) 0.0004(18) 0.0044(17) -0.0019(17)
C3C 0.016(2) 0.020(2) 0.018(2) -0.0043(17) 0.0024(17) -0.0040(18)
C4C 0.016(2) 0.020(2) 0.020(2) -0.0010(17) 0.0042(16) -0.0021(17)
C5C 0.016(2) 0.016(2) 0.019(2) -0.0002(16) 0.0056(16) -0.0039(16)
C6C 0.019(2) 0.026(2) 0.0160(19) 0.0012(17) 0.0062(15) -0.0049(18)
C7C 0.0103(18) 0.017(2) 0.024(2) 0.0001(18) 0.0070(16) -0.0034(17)
C8C 0.0121(18) 0.018(2) 0.0172(19) -0.0021(16) 0.0060(15) -0.0028(16)
C9C 0.013(2) 0.018(2) 0.0144(19) -0.0004(16) 0.0046(15) -0.0007(16)
C10C 0.0110(19) 0.016(2) 0.0177(19) -0.0011(16) 0.0042(15) -0.0018(16)
C11C 0.015(2) 0.021(2) 0.017(2) -0.0005(17) 0.0041(16) -0.0041(17)
C12C 0.014(2) 0.022(2) 0.017(2) -0.0004(17) 0.0068(16) -0.0021(17)
C13C 0.013(2) 0.018(2) 0.0161(19) -0.0017(16) 0.0032(16) 0.0015(16)
C14C 0.0106(17) 0.018(2) 0.0165(19) -0.0041(16) 0.0045(15) -0.0037(16)
C15C 0.0135(19) 0.024(2) 0.022(2) -0.0014(17) 0.0065(15) -0.0053(18)
C16C 0.0149(19) 0.033(3) 0.022(2) -0.0051(19) 0.0062(16) -0.0063(18)
C17C 0.0114(18) 0.019(2) 0.017(2) 0.0007(16) 0.0033(15) 0.0027(16)
C18C 0.020(2) 0.022(2) 0.028(2) -0.0014(18) 0.0081(17) 0.0038(17)
C19C 0.020(2) 0.021(2) 0.022(2) -0.0004(17) 0.0068(17) 0.0010(17)
C20C 0.016(2) 0.027(3) 0.017(2) 0.0002(17) 0.0019(16) 0.0001(18)
C21C 0.028(3) 0.042(3) 0.024(2) -0.003(2) 0.001(2) -0.002(2)
C22C 0.035(3) 0.026(3) 0.020(2) 0.0004(19) 0.0084(19) 0.002(2)
C23C 0.047(4) 0.029(3) 0.037(3) 0.000(2) 0.021(3) -0.006(2)
C24C 0.020(2) 0.023(2) 0.023(2) -0.001(2) -0.001(2) -0.003(2)
C25C 0.028(3) 0.029(3) 0.028(3) -0.005(2) -0.004(2) -0.001(2)
O1C 0.0229(17) 0.0210(18) 0.0286(17) -0.0023(14) 0.0092(13) -0.0060(14)
O2C 0.0228(17) 0.0250(18) 0.0206(15) 0.0051(13) 0.0071(13) 0.0037(13)
O3C 0.045(2) 0.034(2) 0.051(2) 0.0156(18) 0.0100(18) 0.0125(19)
O4C 0.0173(17) 0.0287(19) 0.0177(16) -0.0045(13) 0.0019(13) -0.0022(14)
O5C 0.020(2) 0.061(3) 0.030(2) -0.010(2) 0.0018(17) 0.002(2)
F1C 0.0253(13) 0.0297(15) 0.0302(14) 0.0009(11) 0.0054(10) -0.0137(11)
C1D 0.015(2) 0.024(2) 0.032(3) 0.000(2) 0.0062(18) -0.0006(19)
C2D 0.012(2) 0.022(2) 0.038(3) 0.002(2) 0.0073(18) 0.0012(17)
C3D 0.018(2) 0.028(2) 0.017(2) -0.0083(19) 0.0016(17) -0.0034(19)
C4D 0.015(2) 0.029(3) 0.028(2) -0.0048(19) 0.0065(18) -0.0020(19)
C5D 0.013(2) 0.018(2) 0.028(2) -0.0012(18) 0.0064(17) 0.0015(17)
C6D 0.017(2) 0.033(3) 0.028(2) -0.003(2) 0.0088(18) -0.007(2)
C7D 0.0137(19) 0.021(3) 0.034(3) -0.008(2) 0.0105(17) -0.0066(18)
C8D 0.014(2) 0.017(2) 0.030(2) -0.0006(18) 0.0098(17) -0.0005(17)
C9D 0.012(2) 0.016(2) 0.026(2) -0.0028(17) 0.0071(17) -0.0025(16)
C10D 0.0099(18) 0.013(2) 0.030(2) -0.0002(17) 0.0062(16) 0.0001(16)
C11D 0.016(2) 0.019(2) 0.036(3) 0.006(2) 0.0103(19) -0.0032(17)
C12D 0.020(2) 0.019(2) 0.031(2) -0.0014(19) 0.0087(19) 0.0031(18)
C13D 0.017(2) 0.020(2) 0.026(2) -0.0029(18) 0.0095(17) 0.0042(17)
C14D 0.0131(19) 0.021(2) 0.029(2) -0.0033(19) 0.0068(17) -0.0007(17)
C15D 0.014(2) 0.046(3) 0.037(3) -0.004(2) 0.0096(18) -0.009(2)
C16D 0.018(2) 0.045(3) 0.030(2) -0.007(2) 0.0031(18) 0.000(2)
C17D 0.022(2) 0.027(3) 0.039(3) -0.007(2) 0.011(2) 0.002(2)
C18D 0.026(2) 0.025(3) 0.031(2) -0.0038(19) 0.0094(19) 0.0092(19)
C19D 0.019(2) 0.016(2) 0.041(3) -0.003(2) 0.0074(19) 0.0017(18)
C20D 0.028(3) 0.040(3) 0.028(3) -0.002(2) 0.007(2) 0.008(2)
C21D 0.036(3) 0.066(4) 0.027(3) -0.009(3) 0.002(2) 0.006(3)
C22D 0.048(4) 0.029(3) 0.024(2) 0.000(2) 0.005(2) 0.000(3)
C23D 0.054(4) 0.055(4) 0.041(3) 0.004(3) 0.022(3) 0.000(3)
C24D 0.019(3) 0.029(3) 0.027(2) -0.006(2) -0.001(2) -0.001(2)
C25D 0.020(3) 0.033(3) 0.032(3) -0.010(2) 0.003(2) -0.003(2)
O1D 0.0280(19) 0.022(2) 0.045(2) -0.0059(16) 0.0134(15) -0.0142(16)
O2D 0.032(2) 0.040(2) 0.0277(17) 0.0037(16) 0.0101(15) 0.0062(17)
O3D 0.055(3) 0.039(3) 0.057(3) -0.001(2) 0.007(2) 0.011(2)
O4D 0.0147(16) 0.033(2) 0.0271(18) -0.0096(15) 0.0010(13) 0.0009(14)
O5D 0.020(2) 0.077(4) 0.039(2) -0.016(2) 0.0042(18) 0.014(2)
F1D 0.0308(18) 0.080(3) 0.0491(19) 0.0181(18) -0.0034(14) -0.0329(19)

loop_
_atom_type_symbol
_atom_type_description
_atom_type_scat_dispersion_real
_atom_type_scat_dispersion_imag
_atom_type_scat_source
C C 0.0181 0.0091 'International Tables Vol C Tables 4.2.6.8 and 6.1.1.4'
H H 0.0000 0.0000 'International Tables Vol C Tables 4.2.6.8 and 6.1.1.4'
O O 0.0492 0.0322 'International Tables Vol C Tables 4.2.6.8 and 6.1.1.4'
F F 0.0727 0.0534 'International Tables Vol C Tables 4.2.6.8 and 6.1.1.4'

loop_
_geom_angle_atom_site_label_1
_geom_angle_atom_site_label_2
_geom_angle_atom_site_label_3
_geom_angle
C2A C1A C10A 112.6(4)
C2A C1A H1A1 109.1
C10A C1A H1A1 109.1
C2A C1A H1A2 109.1
C10A C1A H1A2 109.1
H1A1 C1A H1A2 107.8
C3A C2A C1A 112.1(4)
C3A C2A H2A1 109.2
C1A C2A H2A1 109.2
C3A C2A H2A2 109.2
C1A C2A H2A2 109.2
H2A1 C2A H2A2 107.9
O4A C3A C2A 110.2(4)
O4A C3A C4A 105.2(4)
C2A C3A C4A 112.6(5)
O4A C3A H3A 109.6
C2A C3A H3A 109.6
C4A C3A H3A 109.6
C3A C4A C5A 110.4(4)
C3A C4A H4A1 109.6
C5A C4A H4A1 109.6
C3A C4A H4A2 109.6
C5A C4A H4A2 109.6
H4A1 C4A H4A2 108.1
C4A C5A C6A 111.2(4)
C4A C5A C10A 112.8(4)
C6A C5A C10A 112.2(4)
C4A C5A H5A 106.7
C6A C5A H5A 106.7
C10A C5A H5A 106.7
C7A C6A C5A 108.1(4)
C7A C6A H6A1 110.1
C5A C6A H6A1 110.1
C7A C6A H6A2 110.1
C5A C6A H6A2 110.1
H6A1 C6A H6A2 108.4
O1A C7A C6A 121.6(5)
O1A C7A C8A 123.3(4)
C6A C7A C8A 114.6(4)
C7A C8A C14A 114.4(4)
C7A C8A C9A 104.4(4)
C14A C8A C9A 111.6(4)
C7A C8A H8A 108.8
C14A C8A H8A 108.8
C9A C8A H8A 108.8
C11A C9A C8A 113.1(4)
C11A C9A C10A 114.2(4)
C8A C9A C10A 110.9(4)
C11A C9A H9A 106.0
C8A C9A H9A 106.0
C10A C9A H9A 106.0
C19A C10A C1A 109.5(4)
C19A C10A C5A 111.9(4)
C1A C10A C5A 107.2(4)
C19A C10A C9A 109.8(4)
C1A C10A C9A 110.6(4)
C5A C10A C9A 107.8(4)
C9A C11A C12A 113.7(4)
C9A C11A H11A 108.8
C12A C11A H11A 108.8
C9A C11A H11B 108.8
C12A C11A H11B 108.8
H11A C11A H11B 107.7
C11A C12A C13A 110.6(4)
C11A C12A H12A 109.5
C13A C12A H12A 109.5
C11A C12A H12B 109.5
C13A C12A H12B 109.5
H12A C12A H12B 108.1
C12A C13A C18A 109.5(4)
C12A C13A C14A 107.4(4)
C18A C13A C14A 113.0(4)
C12A C13A C17A 117.3(4)
C18A C13A C17A 109.2(4)
C14A C13A C17A 100.2(4)
C8A C14A C15A 118.3(4)
C8A C14A C13A 113.7(4)
C15A C14A C13A 102.4(4)
C8A C14A H14A 107.3
C15A C14A H14A 107.3
C13A C14A H14A 107.3
F1A C15A C14A 113.9(4)
F1A C15A C16A 109.4(4)
C14A C15A C16A 105.0(4)
F1A C15A H15A 109.5
C14A C15A H15A 109.5
C16A C15A H15A 109.5
C15A C16A C17A 106.7(4)
C15A C16A H16A 110.4
C17A C16A H16A 110.4
C15A C16A H16B 110.4
C17A C16A H16B 110.4
H16A C16A H16B 108.6
C20A C17A C16A 112.8(4)
C20A C17A C13A 118.2(4)
C16A C17A C13A 102.6(4)
C20A C17A H17A 107.5
C16A C17A H17A 107.5
C13A C17A H17A 107.5
C13A C18A H18A 109.5
C13A C18A H18B 109.5
H18A C18A H18B 109.5
C13A C18A H18C 109.5
H18A C18A H18C 109.5
H18B C18A H18C 109.5
C10A C19A H19A 109.5
C10A C19A H19B 109.5
H19A C19A H19B 109.5
C10A C19A H19C 109.5
H19A C19A H19C 109.5
H19B C19A H19C 109.5
O2A C20A C17A 106.3(4)
O2A C20A C21A 108.3(4)
C17A C20A C21A 113.5(5)
O2A C20A H20A 109.6
C17A C20A H20A 109.6
C21A C20A H20A 109.6
C20A C21A H21A 109.5
C20A C21A H21B 109.5
H21A C21A H21B 109.5
C20A C21A H21C 109.5
H21A C21A H21C 109.5
H21B C21A H21C 109.5
O3A C22A O2A 124.0(6)
O3A C22A C23A 124.8(6)
O2A C22A C23A 111.2(5)
C22A C23A H23A 109.5
C22A C23A H23B 109.5
H23A C23A H23B 109.5
C22A C23A H23C 109.5
H23A C23A H23C 109.5
H23B C23A H23C 109.5
O5A C24A O4A 123.4(5)
O5A C24A C25A 125.9(5)
O4A C24A C25A 110.8(5)
C24A C25A H25A 109.5
C24A C25A H25B 109.5
H25A C25A H25B 109.5
C24A C25A H25C 109.5
H25A C25A H25C 109.5
H25B C25A H25C 109.5
C22A O2A C20A 117.2(4)
C24A O4A C3A 118.6(4)
C2B C1B C10B 112.0(4)
C2B C1B H1B1 109.2
C10B C1B H1B1 109.2
C2B C1B H1B2 109.2
C10B C1B H1B2 109.2
H1B1 C1B H1B2 107.9
C3B C2B C1B 111.7(4)
C3B C2B H2B1 109.3
C1B C2B H2B1 109.3
C3B C2B H2B2 109.3
C1B C2B H2B2 109.3
H2B1 C2B H2B2 107.9
O4B C3B C2B 109.7(4)
O4B C3B C4B 105.9(4)
C2B C3B C4B 112.2(5)
O4B C3B H3B 109.7
C2B C3B H3B 109.7
C4B C3B H3B 109.7
C3B C4B C5B 110.5(4)
C3B C4B H4B1 109.6
C5B C4B H4B1 109.6
C3B C4B H4B2 109.6
C5B C4B H4B2 109.6
H4B1 C4B H4B2 108.1
C10B C5B C4B 113.1(4)
C10B C5B C6B 111.6(4)
C4B C5B C6B 111.2(4)
C10B C5B H5B 106.8
C4B C5B H5B 106.8
C6B C5B H5B 106.8
C7B C6B C5B 107.1(4)
C7B C6B H6B1 110.3
C5B C6B H6B1 110.3
C7B C6B H6B2 110.3
C5B C6B H6B2 110.3
H6B1 C6B H6B2 108.6
O1B C7B C6B 121.7(4)
O1B C7B C8B 123.4(4)
C6B C7B C8B 114.5(4)
C7B C8B C14B 114.6(4)
C7B C8B C9B 105.3(4)
C14B C8B C9B 110.4(4)
C7B C8B H8B 108.8
C14B C8B H8B 108.8
C9B C8B H8B 108.8
C11B C9B C8B 111.9(4)
C11B C9B C10B 113.5(4)
C8B C9B C10B 111.9(4)
C11B C9B H9B 106.3
C8B C9B H9B 106.3
C10B C9B H9B 106.3
C5B C10B C19B 112.5(4)
C5B C10B C1B 106.7(4)
C19B C10B C1B 109.1(4)
C5B C10B C9B 108.6(4)
C19B C10B C9B 110.2(4)
C1B C10B C9B 109.6(4)
C12B C11B C9B 114.3(4)
C12B C11B H11C 108.7
C9B C11B H11C 108.7
C12B C11B H11D 108.7
C9B C11B H11D 108.7
H11C C11B H11D 107.6
C11B C12B C13B 110.3(4)
C11B C12B H12C 109.6
C13B C12B H12C 109.6
C11B C12B H12D 109.6
C13B C12B H12D 109.6
H12C C12B H12D 108.1
C12B C13B C18B 109.6(4)
C12B C13B C14B 107.5(4)
C18B C13B C14B 112.9(4)
C12B C13B C17B 116.3(4)
C18B C13B C17B 109.9(4)
C14B C13B C17B 100.4(3)
C8B C14B C15B 119.6(4)
C8B C14B C13B 112.7(4)
C15B C14B C13B 103.0(4)
C8B C14B H14B 106.9
C15B C14B H14B 106.9
C13B C14B H14B 106.9
F1B C15B C14B 111.2(4)
F1B C15B C16B 108.7(4)
C14B C15B C16B 105.2(4)
F1B C15B H15B 110.5
C14B C15B H15B 110.5
C16B C15B H15B 110.5
C15B C16B C17B 106.6(3)
C15B C16B H16C 110.4
C17B C16B H16C 110.4
C15B C16B H16D 110.4
C17B C16B H16D 110.4
H16C C16B H16D 108.6
C20B C17B C16B 113.0(4)
C20B C17B C13B 118.5(4)
C16B C17B C13B 101.7(3)
C20B C17B H17B 107.7
C16B C17B H17B 107.7
C13B C17B H17B 107.7
C13B C18B H18D 109.5
C13B C18B H18E 109.5
H18D C18B H18E 109.5
C13B C18B H18F 109.5
H18D C18B H18F 109.5
H18E C18B H18F 109.5
C10B C19B H19D 109.5
C10B C19B H19E 109.5
H19D C19B H19E 109.5
C10B C19B H19F 109.5
H19D C19B H19F 109.5
H19E C19B H19F 109.5
O2B C20B C17B 106.1(4)
O2B C20B C21B 107.8(4)
C17B C20B C21B 114.0(4)
O2B C20B H20B 109.6
C17B C20B H20B 109.6
C21B C20B H20B 109.6
C20B C21B H21D 109.5
C20B C21B H21E 109.5
H21D C21B H21E 109.5
C20B C21B H21F 109.5
H21D C21B H21F 109.5
H21E C21B H21F 109.5
O3B C22B O2B 123.6(5)
O3B C22B C23B 125.5(5)
O2B C22B C23B 110.8(5)
C22B C23B H23D 109.5
C22B C23B H23E 109.5
H23D C23B H23E 109.5
C22B C23B H23F 109.5
H23D C23B H23F 109.5
H23E C23B H23F 109.5
O5B C24B O4B 122.9(5)
O5B C24B C25B 125.6(6)
O4B C24B C25B 111.5(5)
C24B C25B H25D 109.5
C24B C25B H25E 109.5
H25D C25B H25E 109.5
C24B C25B H25F 109.5
H25D C25B H25F 109.5
H25E C25B H25F 109.5
C22B O2B C20B 117.9(4)
C24B O4B C3B 118.3(4)
C2C C1C C10C 112.4(4)
C2C C1C H1C1 109.1
C10C C1C H1C1 109.1
C2C C1C H1C2 109.1
C10C C1C H1C2 109.1
H1C1 C1C H1C2 107.9
C3C C2C C1C 111.0(4)
C3C C2C H2C1 109.4
C1C C2C H2C1 109.4
C3C C2C H2C2 109.4
C1C C2C H2C2 109.4
H2C1 C2C H2C2 108.0
O4C C3C C4C 105.1(4)
O4C C3C C2C 108.9(4)
C4C C3C C2C 112.5(4)
O4C C3C H3C 110.1
C4C C3C H3C 110.1
C2C C3C H3C 110.1
C3C C4C C5C 111.0(4)
C3C C4C H4C1 109.4
C5C C4C H4C1 109.4
C3C C4C H4C2 109.4
C5C C4C H4C2 109.4
H4C1 C4C H4C2 108.0
C4C C5C C6C 111.4(4)
C4C C5C C10C 112.7(4)
C6C C5C C10C 111.7(4)
C4C C5C H5C 106.9
C6C C5C H5C 106.9
C10C C5C H5C 106.9
C7C C6C C5C 107.5(4)
C7C C6C H6C1 110.2
C5C C6C H6C1 110.2
C7C C6C H6C2 110.2
C5C C6C H6C2 110.2
H6C1 C6C H6C2 108.5
O1C C7C C6C 122.1(4)
O1C C7C C8C 123.2(4)
C6C C7C C8C 114.2(4)
C7C C8C C14C 114.8(4)
C7C C8C C9C 105.9(3)
C14C C8C C9C 109.6(3)
C7C C8C H8C 108.8
C14C C8C H8C 108.8
C9C C8C H8C 108.8
C11C C9C C10C 113.2(4)
C11C C9C C8C 112.6(4)
C10C C9C C8C 110.8(4)
C11C C9C H9C 106.6
C10C C9C H9C 106.6
C8C C9C H9C 106.6
C1C C10C C19C 110.1(4)
C1C C10C C5C 106.2(4)
C19C C10C C5C 112.0(4)
C1C C10C C9C 108.9(4)
C19C C10C C9C 111.2(4)
C5C C10C C9C 108.3(4)
C9C C11C C12C 113.1(4)
C9C C11C H11E 109.0
C12C C11C H11E 109.0
C9C C11C H11F 109.0
C12C C11C H11F 109.0
H11E C11C H11F 107.8
C13C C12C C11C 110.4(4)
C13C C12C H12E 109.6
C11C C12C H12E 109.6
C13C C12C H12F 109.6
C11C C12C H12F 109.6
H12E C12C H12F 108.1
C12C C13C C18C 110.7(4)
C12C C13C C17C 116.1(4)
C18C C13C C17C 109.8(4)
C12C C13C C14C 107.4(4)
C18C C13C C14C 112.8(4)
C17C C13C C14C 99.7(3)
C8C C14C C15C 119.4(4)
C8C C14C C13C 112.9(4)
C15C C14C C13C 103.4(3)
C8C C14C H14C 106.8
C15C C14C H14C 106.8
C13C C14C H14C 106.8
F1C C15C C14C 111.6(4)
F1C C15C C16C 109.0(4)
C14C C15C C16C 105.3(3)
F1C C15C H15C 110.3
C14C C15C H15C 110.3
C16C C15C H15C 110.3
C15C C16C C17C 105.8(3)
C15C C16C H16E 110.6
C17C C16C H16E 110.6
C15C C16C H16F 110.6
C17C C16C H16F 110.6
H16E C16C H16F 108.7
C20C C17C C13C 118.5(4)
C20C C17C C16C 111.8(4)
C13C C17C C16C 103.0(3)
C20C C17C H17C 107.7
C13C C17C H17C 107.7
C16C C17C H17C 107.7
C13C C18C H18G 109.5
C13C C18C H18H 109.5
H18G C18C H18H 109.5
C13C C18C H18I 109.5
H18G C18C H18I 109.5
H18H C18C H18I 109.5
C10C C19C H19G 109.5
C10C C19C H19H 109.5
H19G C19C H19H 109.5
C10C C19C H19I 109.5
H19G C19C H19I 109.5
H19H C19C H19I 109.5
O2C C20C C17C 105.9(4)
O2C C20C C21C 107.8(4)
C17C C20C C21C 114.3(4)
O2C C20C H20C 109.6
C17C C20C H20C 109.6
C21C C20C H20C 109.6
C20C C21C H21G 109.5
C20C C21C H21H 109.5
H21G C21C H21H 109.5
C20C C21C H21I 109.5
H21G C21C H21I 109.5
H21H C21C H21I 109.5
O3C C22C O2C 124.0(5)
O3C C22C C23C 125.3(5)
O2C C22C C23C 110.7(5)
C22C C23C H23G 109.5
C22C C23C H23H 109.5
H23G C23C H23H 109.5
C22C C23C H23I 109.5
H23G C23C H23I 109.5
H23H C23C H23I 109.5
O5C C24C O4C 124.2(5)
O5C C24C C25C 124.9(5)
O4C C24C C25C 110.9(5)
C24C C25C H25G 109.5
C24C C25C H25H 109.5
H25G C25C H25H 109.5
C24C C25C H25I 109.5
H25G C25C H25I 109.5
H25H C25C H25I 109.5
C22C O2C C20C 117.5(4)
C24C O4C C3C 117.5(4)
C2D C1D C10D 112.5(4)
C2D C1D H1D1 109.1
C10D C1D H1D1 109.1
C2D C1D H1D2 109.1
C10D C1D H1D2 109.1
H1D1 C1D H1D2 107.8
C3D C2D C1D 111.8(5)
C3D C2D H2D1 109.2
C1D C2D H2D1 109.2
C3D C2D H2D2 109.2
C1D C2D H2D2 109.2
H2D1 C2D H2D2 107.9
O4D C3D C4D 105.3(4)
O4D C3D C2D 109.6(4)
C4D C3D C2D 112.2(4)
O4D C3D H3D 109.9
C4D C3D H3D 109.9
C2D C3D H3D 109.9
C3D C4D C5D 110.9(4)
C3D C4D H4D1 109.5
C5D C4D H4D1 109.5
C3D C4D H4D2 109.5
C5D C4D H4D2 109.5
H4D1 C4D H4D2 108.0
C4D C5D C6D 111.6(4)
C4D C5D C10D 112.9(4)
C6D C5D C10D 111.7(4)
C4D C5D H5D 106.7
C6D C5D H5D 106.7
C10D C5D H5D 106.7
C7D C6D C5D 108.3(4)
C7D C6D H6D1 110.0
C5D C6D H6D1 110.0
C7D C6D H6D2 110.0
C5D C6D H6D2 110.0
H6D1 C6D H6D2 108.4
O1D C7D C6D 121.9(5)
O1D C7D C8D 123.7(5)
C6D C7D C8D 114.0(4)
C7D C8D C14D 114.3(4)
C7D C8D C9D 104.5(4)
C14D C8D C9D 111.0(4)
C7D C8D H8D 108.9
C14D C8D H8D 108.9
C9D C8D H8D 108.9
C11D C9D C10D 114.5(4)
C11D C9D C8D 113.2(4)
C10D C9D C8D 109.7(4)
C11D C9D H9D 106.3
C10D C9D H9D 106.3
C8D C9D H9D 106.3
C19D C10D C5D 112.0(4)
C19D C10D C9D 111.0(4)
C5D C10D C9D 108.6(4)
C19D C10D C1D 108.2(4)
C5D C10D C1D 107.1(4)
C9D C10D C1D 109.8(4)
C12D C11D C9D 113.3(4)
C12D C11D H11G 108.9
C9D C11D H11G 108.9
C12D C11D H11H 108.9
C9D C11D H11H 108.9
H11G C11D H11H 107.7
C13D C12D C11D 110.9(4)
C13D C12D H12G 109.5
C11D C12D H12G 109.5
C13D C12D H12H 109.5
C11D C12D H12H 109.5
H12G C12D H12H 108.0
C12D C13D C17D 117.3(4)
C12D C13D C14D 107.7(4)
C17D C13D C14D 99.8(4)
C12D C13D C18D 109.9(4)
C17D C13D C18D 109.5(4)
C14D C13D C18D 112.3(4)
C15D C14D C8D 118.1(4)
C15D C14D C13D 102.6(4)
C8D C14D C13D 113.7(4)
C15D C14D H14D 107.3
C8D C14D H14D 107.3
C13D C14D H14D 107.3
F1D C15D C14D 113.0(5)
F1D C15D C16D 110.0(4)
C14D C15D C16D 105.2(4)
F1D C15D H15D 109.5
C14D C15D H15D 109.5
C16D C15D H15D 109.5
C15D C16D C17D 105.7(4)
C15D C16D H16G 110.6
C17D C16D H16G 110.6
C15D C16D H16H 110.6
C17D C16D H16H 110.6
H16G C16D H16H 108.7
C20D C17D C13D 117.7(5)
C20D C17D C16D 111.2(4)
C13D C17D C16D 103.3(4)
C20D C17D H17D 108.1
C13D C17D H17D 108.1
C16D C17D H17D 108.1
C13D C18D H18J 109.5
C13D C18D H18K 109.5
H18J C18D H18K 109.5
C13D C18D H18L 109.5
H18J C18D H18L 109.5
H18K C18D H18L 109.5
C10D C19D H19J 109.5
C10D C19D H19K 109.5
H19J C19D H19K 109.5
C10D C19D H19L 109.5
H19J C19D H19L 109.5
H19K C19D H19L 109.5
O2D C20D C17D 106.7(4)
O2D C20D C21D 107.7(4)
C17D C20D C21D 114.3(5)
O2D C20D H20D 109.3
C17D C20D H20D 109.3
C21D C20D H20D 109.3
C20D C21D H21J 109.5
C20D C21D H21K 109.5
H21J C21D H21K 109.5
C20D C21D H21L 109.5
H21J C21D H21L 109.5
H21K C21D H21L 109.5
O3D C22D O2D 123.1(6)
O3D C22D C23D 125.3(6)
O2D C22D C23D 111.6(6)
C22D C23D H23J 109.5
C22D C23D H23K 109.5
H23J C23D H23K 109.5
C22D C23D H23L 109.5
H23J C23D H23L 109.5
H23K C23D H23L 109.5
O5D C24D O4D 124.2(5)
O5D C24D C25D 124.4(6)
O4D C24D C25D 111.3(5)
C24D C25D H25J 109.5
C24D C25D H25K 109.5
H25J C25D H25K 109.5
C24D C25D H25L 109.5
H25J C25D H25L 109.5
H25K C25D H25L 109.5
C22D O2D C20D 118.7(5)
C24D O4D C3D 117.5(4)

loop_
_geom_bond_atom_site_label_1
_geom_bond_atom_site_label_2
_geom_bond_distance
C1A C2A 1.534(7)
C1A C10A 1.543(6)
C1A H1A1 0.9900
C1A H1A2 0.9900
C2A C3A 1.519(7)
C2A H2A1 0.9900
C2A H2A2 0.9900
C3A O4A 1.461(6)
C3A C4A 1.520(7)
C3A H3A 1.0000
C4A C5A 1.537(6)
C4A H4A1 0.9900
C4A H4A2 0.9900
C5A C6A 1.543(6)
C5A C10A 1.545(6)
C5A H5A 1.0000
C6A C7A 1.512(6)
C6A H6A1 0.9900
C6A H6A2 0.9900
C7A O1A 1.229(6)
C7A C8A 1.514(6)
C8A C14A 1.522(6)
C8A C9A 1.562(6)
C8A H8A 1.0000
C9A C11A 1.529(6)
C9A C10A 1.566(6)
C9A H9A 1.0000
C10A C19A 1.542(7)
C11A C12A 1.530(7)
C11A H11A 0.9900
C11A H11B 0.9900
C12A C13A 1.531(6)
C12A H12A 0.9900
C12A H12B 0.9900
C13A C18A 1.536(6)
C13A C14A 1.543(6)
C13A C17A 1.562(6)
C14A C15A 1.526(6)
C14A H14A 1.0000
C15A F1A 1.388(6)
C15A C16A 1.530(6)
C15A H15A 1.0000
C16A C17A 1.554(7)
C16A H16A 0.9900
C16A H16B 0.9900
C17A C20A 1.497(7)
C17A H17A 1.0000
C18A H18A 0.9800
C18A H18B 0.9800
C18A H18C 0.9800
C19A H19A 0.9800
C19A H19B 0.9800
C19A H19C 0.9800
C20A O2A 1.465(6)
C20A C21A 1.522(8)
C20A H20A 1.0000
C21A H21A 0.9800
C21A H21B 0.9800
C21A H21C 0.9800
C22A O3A 1.212(8)
C22A O2A 1.347(7)
C22A C23A 1.499(9)
C23A H23A 0.9800
C23A H23B 0.9800
C23A H23C 0.9800
C24A O5A 1.198(8)
C24A O4A 1.336(7)
C24A C25A 1.497(7)
C25A H25A 0.9800
C25A H25B 0.9800
C25A H25C 0.9800
C1B C2B 1.540(7)
C1B C10B 1.553(7)
C1B H1B1 0.9900
C1B H1B2 0.9900
C2B C3B 1.514(7)
C2B H2B1 0.9900
C2B H2B2 0.9900
C3B O4B 1.458(6)
C3B C4B 1.520(7)
C3B H3B 1.0000
C4B C5B 1.544(6)
C4B H4B1 0.9900
C4B H4B2 0.9900
C5B C10B 1.534(6)
C5B C6B 1.544(6)
C5B H5B 1.0000
C6B C7B 1.516(6)
C6B H6B1 0.9900
C6B H6B2 0.9900
C7B O1B 1.221(6)
C7B C8B 1.522(6)
C8B C14B 1.524(6)
C8B C9B 1.558(6)
C8B H8B 1.0000
C9B C11B 1.530(6)
C9B C10B 1.560(6)
C9B H9B 1.0000
C10B C19B 1.551(6)
C11B C12B 1.529(6)
C11B H11C 0.9900
C11B H11D 0.9900
C12B C13B 1.539(6)
C12B H12C 0.9900
C12B H12D 0.9900
C13B C18B 1.542(6)
C13B C14B 1.546(6)
C13B C17B 1.557(6)
C14B C15B 1.537(6)
C14B H14B 1.0000
C15B F1B 1.411(5)
C15B C16B 1.537(6)
C15B H15B 1.0000
C16B C17B 1.547(6)
C16B H16C 0.9900
C16B H16D 0.9900
C17B C20B 1.512(6)
C17B H17B 1.0000
C18B H18D 0.9800
C18B H18E 0.9800
C18B H18F 0.9800
C19B H19D 0.9800
C19B H19E 0.9800
C19B H19F 0.9800
C20B O2B 1.456(6)
C20B C21B 1.514(7)
C20B H20B 1.0000
C21B H21D 0.9800
C21B H21E 0.9800
C21B H21F 0.9800
C22B O3B 1.204(7)
C22B O2B 1.349(6)
C22B C23B 1.492(7)
C23B H23D 0.9800
C23B H23E 0.9800
C23B H23F 0.9800
C24B O5B 1.210(8)
C24B O4B 1.339(7)
C24B C25B 1.488(8)
C25B H25D 0.9800
C25B H25E 0.9800
C25B H25F 0.9800
C1C C2C 1.535(6)
C1C C10C 1.539(6)
C1C H1C1 0.9900
C1C H1C2 0.9900
C2C C3C 1.525(7)
C2C H2C1 0.9900
C2C H2C2 0.9900
C3C O4C 1.466(6)
C3C C4C 1.511(7)
C3C H3C 1.0000
C4C C5C 1.522(6)
C4C H4C1 0.9900
C4C H4C2 0.9900
C5C C6C 1.534(6)
C5C C10C 1.554(6)
C5C H5C 1.0000
C6C C7C 1.516(6)
C6C H6C1 0.9900
C6C H6C2 0.9900
C7C O1C 1.218(6)
C7C C8C 1.520(6)
C8C C14C 1.529(5)
C8C C9C 1.570(6)
C8C H8C 1.0000
C9C C11C 1.536(6)
C9C C10C 1.560(6)
C9C H9C 1.0000
C10C C19C 1.540(6)
C11C C12C 1.544(6)
C11C H11E 0.9900
C11C H11F 0.9900
C12C C13C 1.520(6)
C12C H12E 0.9900
C12C H12F 0.9900
C13C C18C 1.535(6)
C13C C17C 1.542(6)
C13C C14C 1.553(6)
C14C C15C 1.536(6)
C14C H14C 1.0000
C15C F1C 1.409(6)
C15C C16C 1.539(6)
C15C H15C 1.0000
C16C C17C 1.549(6)
C16C H16E 0.9900
C16C H16F 0.9900
C17C C20C 1.521(6)
C17C H17C 1.0000
C18C H18G 0.9800
C18C H18H 0.9800
C18C H18I 0.9800
C19C H19G 0.9800
C19C H19H 0.9800
C19C H19I 0.9800
C20C O2C 1.472(6)
C20C C21C 1.522(7)
C20C H20C 1.0000
C21C H21G 0.9800
C21C H21H 0.9800
C21C H21I 0.9800
C22C O3C 1.212(8)
C22C O2C 1.343(6)
C22C C23C 1.507(7)
C23C H23G 0.9800
C23C H23H 0.9800
C23C H23I 0.9800
C24C O5C 1.210(8)
C24C O4C 1.352(7)
C24C C25C 1.500(7)
C25C H25G 0.9800
C25C H25H 0.9800
C25C H25I 0.9800
C1D C2D 1.533(7)
C1D C10D 1.554(6)
C1D H1D1 0.9900
C1D H1D2 0.9900
C2D C3D 1.525(7)
C2D H2D1 0.9900
C2D H2D2 0.9900
C3D O4D 1.462(6)
C3D C4D 1.516(7)
C3D H3D 1.0000
C4D C5D 1.518(7)
C4D H4D1 0.9900
C4D H4D2 0.9900
C5D C6D 1.537(6)
C5D C10D 1.548(6)
C5D H5D 1.0000
C6D C7D 1.509(7)
C6D H6D1 0.9900
C6D H6D2 0.9900
C7D O1D 1.217(6)
C7D C8D 1.520(7)
C8D C14D 1.524(6)
C8D C9D 1.574(6)
C8D H8D 1.0000
C9D C11D 1.531(6)
C9D C10D 1.553(6)
C9D H9D 1.0000
C10D C19D 1.541(6)
C11D C12D 1.530(7)
C11D H11G 0.9900
C11D H11H 0.9900
C12D C13D 1.520(6)
C12D H12G 0.9900
C12D H12H 0.9900
C13D C17D 1.544(7)
C13D C14D 1.545(7)
C13D C18D 1.547(6)
C14D C15D 1.524(6)
C14D H14D 1.0000
C15D F1D 1.399(7)
C15D C16D 1.529(7)
C15D H15D 1.0000
C16D C17D 1.563(7)
C16D H16G 0.9900
C16D H16H 0.9900
C17D C20D 1.508(7)
C17D H17D 1.0000
C18D H18J 0.9800
C18D H18K 0.9800
C18D H18L 0.9800
C19D H19J 0.9800
C19D H19K 0.9800
C19D H19L 0.9800
C20D O2D 1.465(7)
C20D C21D 1.525(8)
C20D H20D 1.0000
C21D H21J 0.9800
C21D H21K 0.9800
C21D H21L 0.9800
C22D O3D 1.209(8)
C22D O2D 1.347(7)
C22D C23D 1.494(9)
C23D H23J 0.9800
C23D H23K 0.9800
C23D H23L 0.9800
C24D O5D 1.206(8)
C24D O4D 1.347(7)
C24D C25D 1.503(7)
C25D H25J 0.9800
C25D H25K 0.9800
C25D H25L 0.9800

loop_
_geom_torsion_atom_site_label_1
_geom_torsion_atom_site_label_2
_geom_torsion_atom_site_label_3
_geom_torsion_atom_site_label_4
_geom_torsion
C10A C1A C2A C3A -54.7(6)
C1A C2A C3A O4A 169.2(4)
C1A C2A C3A C4A 52.1(6)
O4A C3A C4A C5A -172.8(4)
C2A C3A C4A C5A -52.7(6)
C3A C4A C5A C6A -175.7(4)
C3A C4A C5A C10A 57.2(6)
C4A C5A C6A C7A 177.5(4)
C10A C5A C6A C7A -55.0(5)
C5A C6A C7A O1A -111.4(5)
C5A C6A C7A C8A 60.2(5)
O1A C7A C8A C14A -13.6(6)
C6A C7A C8A C14A 174.9(4)
O1A C7A C8A C9A 108.6(5)
C6A C7A C8A C9A -62.9(5)
C7A C8A C9A C11A -168.4(4)
C14A C8A C9A C11A -44.4(5)
C7A C8A C9A C10A 61.9(5)
C14A C8A C9A C10A -174.1(4)
C2A C1A C10A C19A -65.4(5)
C2A C1A C10A C5A 56.3(6)
C2A C1A C10A C9A 173.5(4)
C4A C5A C10A C19A 62.0(5)
C6A C5A C10A C19A -64.5(5)
C4A C5A C10A C1A -58.1(5)
C6A C5A C10A C1A 175.4(4)
C4A C5A C10A C9A -177.2(4)
C6A C5A C10A C9A 56.3(5)
C11A C9A C10A C19A -67.5(5)
C8A C9A C10A C19A 61.6(5)
C11A C9A C10A C1A 53.4(5)
C8A C9A C10A C1A -177.5(4)
C11A C9A C10A C5A 170.3(4)
C8A C9A C10A C5A -60.5(5)
C8A C9A C11A C12A 47.3(6)
C10A C9A C11A C12A 175.3(4)
C9A C11A C12A C13A -56.3(6)
C11A C12A C13A C18A -62.7(5)
C11A C12A C13A C14A 60.5(5)
C11A C12A C13A C17A 172.2(4)
C7A C8A C14A C15A -69.2(6)
C9A C8A C14A C15A 172.6(4)
C7A C8A C14A C13A 170.6(4)
C9A C8A C14A C13A 52.4(5)
C12A C13A C14A C8A -60.4(5)
C18A C13A C14A C8A 60.5(5)
C17A C13A C14A C8A 176.6(4)
C12A C13A C14A C15A 170.8(4)
C18A C13A C14A C15A -68.3(5)
C17A C13A C14A C15A 47.8(4)
C8A C14A C15A F1A 78.8(6)
C13A C14A C15A F1A -155.3(4)
C8A C14A C15A C16A -161.6(4)
C13A C14A C15A C16A -35.7(5)
F1A C15A C16A C17A 131.9(4)
C14A C15A C16A C17A 9.3(6)
C15A C16A C17A C20A 148.5(5)
C15A C16A C17A C13A 20.2(6)
C12A C13A C17A C20A 78.0(6)
C18A C13A C17A C20A -47.3(6)
C14A C13A C17A C20A -166.2(4)
C12A C13A C17A C16A -157.2(5)
C18A C13A C17A C16A 77.5(5)
C14A C13A C17A C16A -41.4(5)
C16A C17A C20A O2A 178.1(4)
C13A C17A C20A O2A -62.2(6)
C16A C17A C20A C21A 59.2(6)
C13A C17A C20A C21A 178.9(4)
O3A C22A O2A C20A -0.6(8)
C23A C22A O2A C20A 179.7(5)
C17A C20A O2A C22A 143.5(4)
C21A C20A O2A C22A -94.3(6)
O5A C24A O4A C3A 3.6(9)
C25A C24A O4A C3A -177.3(5)
C2A C3A O4A C24A 74.8(6)
C4A C3A O4A C24A -163.6(5)
C10B C1B C2B C3B -56.5(6)
C1B C2B C3B O4B 170.8(4)
C1B C2B C3B C4B 53.4(6)
O4B C3B C4B C5B -172.5(4)
C2B C3B C4B C5B -52.9(6)
C3B C4B C5B C10B 57.1(6)
C3B C4B C5B C6B -176.4(4)
C10B C5B C6B C7B -57.9(5)
C4B C5B C6B C7B 174.7(4)
C5B C6B C7B O1B -110.4(5)
C5B C6B C7B C8B 61.8(5)
O1B C7B C8B C14B -10.8(6)
C6B C7B C8B C14B 177.1(4)
O1B C7B C8B C9B 110.6(5)
C6B C7B C8B C9B -61.4(5)
C7B C8B C9B C11B -173.1(4)
C14B C8B C9B C11B -48.9(5)
C7B C8B C9B C10B 58.2(5)
C14B C8B C9B C10B -177.7(4)
C4B C5B C10B C19B 61.5(5)
C6B C5B C10B C19B -64.9(5)
C4B C5B C10B C1B -58.1(5)
C6B C5B C10B C1B 175.5(4)
C4B C5B C10B C9B -176.2(4)
C6B C5B C10B C9B 57.4(5)
C2B C1B C10B C5B 57.3(5)
C2B C1B C10B C19B -64.6(5)
C2B C1B C10B C9B 174.7(4)
C11B C9B C10B C5B 173.8(4)
C8B C9B C10B C5B -58.3(5)
C11B C9B C10B C19B -62.5(5)
C8B C9B C10B C19B 65.4(5)
C11B C9B C10B C1B 57.6(5)
C8B C9B C10B C1B -174.6(4)
C8B C9B C11B C12B 49.5(6)
C10B C9B C11B C12B 177.4(4)
C9B C11B C12B C13B -55.2(6)
C11B C12B C13B C18B -64.2(5)
C11B C12B C13B C14B 58.9(5)
C11B C12B C13B C17B 170.4(4)
C7B C8B C14B C15B -63.3(5)
C9B C8B C14B C15B 178.1(4)
C7B C8B C14B C13B 175.5(3)
C9B C8B C14B C13B 56.9(5)
C12B C13B C14B C8B -61.9(5)
C18B C13B C14B C8B 59.1(5)
C17B C13B C14B C8B 176.1(4)
C12B C13B C14B C15B 167.9(4)
C18B C13B C14B C15B -71.1(4)
C17B C13B C14B C15B 45.9(4)
C8B C14B C15B F1B 87.7(5)
C13B C14B C15B F1B -146.4(3)
C8B C14B C15B C16B -154.8(4)
C13B C14B C15B C16B -28.9(4)
F1B C15B C16B C17B 119.7(4)
C14B C15B C16B C17B 0.5(5)
C15B C16B C17B C20B 155.7(4)
C15B C16B C17B C13B 27.6(5)
C12B C13B C17B C20B 75.0(5)
C18B C13B C17B C20B -50.2(5)
C14B C13B C17B C20B -169.4(4)
C12B C13B C17B C16B -160.4(4)
C18B C13B C17B C16B 74.3(4)
C14B C13B C17B C16B -44.9(4)
C16B C17B C20B O2B 171.7(4)
C13B C17B C20B O2B -69.5(5)
C16B C17B C20B C21B 53.1(6)
C13B C17B C20B C21B 171.9(4)
O3B C22B O2B C20B -5.2(7)
C23B C22B O2B C20B 174.2(4)
C17B C20B O2B C22B 142.8(4)
C21B C20B O2B C22B -94.6(5)
O5B C24B O4B C3B 4.2(9)
C25B C24B O4B C3B -175.9(5)
C2B C3B O4B C24B 72.0(6)
C4B C3B O4B C24B -166.7(5)
C10C C1C C2C C3C -56.7(6)
C1C C2C C3C O4C 168.5(4)
C1C C2C C3C C4C 52.4(6)
O4C C3C C4C C5C -171.1(4)
C2C C3C C4C C5C -52.7(5)
C3C C4C C5C C6C -176.3(4)
C3C C4C C5C C10C 57.2(5)
C4C C5C C6C C7C 175.2(4)
C10C C5C C6C C7C -57.7(5)
C5C C6C C7C O1C -111.2(5)
C5C C6C C7C C8C 61.3(5)
O1C C7C C8C C14C -10.3(6)
C6C C7C C8C C14C 177.3(4)
O1C C7C C8C C9C 110.8(5)
C6C C7C C8C C9C -61.6(5)
C7C C8C C9C C11C -173.0(4)
C14C C8C C9C C11C -48.7(5)
C7C C8C C9C C10C 59.1(5)
C14C C8C C9C C10C -176.5(4)
C2C C1C C10C C19C -63.2(5)
C2C C1C C10C C5C 58.2(5)
C2C C1C C10C C9C 174.7(4)
C4C C5C C10C C1C -58.7(5)
C6C C5C C10C C1C 174.9(4)
C4C C5C C10C C19C 61.4(5)
C6C C5C C10C C19C -64.9(5)
C4C C5C C10C C9C -175.6(4)
C6C C5C C10C C9C 58.1(5)
C11C C9C C10C C1C 58.6(5)
C8C C9C C10C C1C -173.9(4)
C11C C9C C10C C19C -62.8(5)
C8C C9C C10C C19C 64.7(5)
C11C C9C C10C C5C 173.7(4)
C8C C9C C10C C5C -58.8(5)
C10C C9C C11C C12C 176.3(4)
C8C C9C C11C C12C 49.7(5)
C9C C11C C12C C13C -56.3(5)
C11C C12C C13C C18C -63.2(5)
C11C C12C C13C C17C 170.8(4)
C11C C12C C13C C14C 60.3(5)
C7C C8C C14C C15C -63.1(5)
C9C C8C C14C C15C 177.9(4)
C7C C8C C14C C13C 175.1(4)
C9C C8C C14C C13C 56.1(5)
C12C C13C C14C C8C -62.6(5)
C18C C13C C14C C8C 59.6(5)
C17C C13C C14C C8C 175.9(4)
C12C C13C C14C C15C 166.9(4)
C18C C13C C14C C15C -70.8(4)
C17C C13C C14C C15C 45.5(4)
C8C C14C C15C F1C 86.7(5)
C13C C14C C15C F1C -146.8(4)
C8C C14C C15C C16C -155.1(4)
C13C C14C C15C C16C -28.7(5)
F1C C15C C16C C17C 120.5(4)
C14C C15C C16C C17C 0.6(5)
C12C C13C C17C C20C 76.3(5)
C18C C13C C17C C20C -50.2(5)
C14C C13C C17C C20C -168.8(4)
C12C C13C C17C C16C -159.8(4)
C18C C13C C17C C16C 73.8(4)
C14C C13C C17C C16C -44.8(4)
C15C C16C C17C C20C 156.2(4)
C15C C16C C17C C13C 27.9(5)
C13C C17C C20C O2C -68.9(5)
C16C C17C C20C O2C 171.5(4)
C13C C17C C20C C21C 172.6(4)
C16C C17C C20C C21C 53.1(6)
O3C C22C O2C C20C -6.3(8)
C23C C22C O2C C20C 173.6(4)
C17C C20C O2C C22C 149.9(4)
C21C C20C O2C C22C -87.4(5)
O5C C24C O4C C3C 5.1(9)
C25C C24C O4C C3C -174.9(5)
C4C C3C O4C C24C -166.4(5)
C2C C3C O4C C24C 72.8(6)
C10D C1D C2D C3D -54.7(6)
C1D C2D C3D O4D 169.1(4)
C1D C2D C3D C4D 52.5(6)
O4D C3D C4D C5D -172.8(4)
C2D C3D C4D C5D -53.6(6)
C3D C4D C5D C6D -175.3(4)
C3D C4D C5D C10D 57.9(6)
C4D C5D C6D C7D 177.3(4)
C10D C5D C6D C7D -55.3(5)
C5D C6D C7D O1D -112.2(5)
C5D C6D C7D C8D 60.8(5)
O1D C7D C8D C14D -12.3(7)
C6D C7D C8D C14D 174.8(4)
O1D C7D C8D C9D 109.3(5)
C6D C7D C8D C9D -63.6(5)
C7D C8D C9D C11D -168.6(4)
C14D C8D C9D C11D -44.8(5)
C7D C8D C9D C10D 62.2(5)
C14D C8D C9D C10D -174.0(4)
C4D C5D C10D C19D 60.7(5)
C6D C5D C10D C19D -66.0(5)
C4D C5D C10D C9D -176.3(4)
C6D C5D C10D C9D 57.0(5)
C4D C5D C10D C1D -57.8(5)
C6D C5D C10D C1D 175.5(4)
C11D C9D C10D C19D -65.8(5)
C8D C9D C10D C19D 62.7(5)
C11D C9D C10D C5D 170.6(4)
C8D C9D C10D C5D -60.9(5)
C11D C9D C10D C1D 53.8(5)
C8D C9D C10D C1D -177.7(4)
C2D C1D C10D C19D -65.2(6)
C2D C1D C10D C5D 55.7(6)
C2D C1D C10D C9D 173.5(4)
C10D C9D C11D C12D 174.3(4)
C8D C9D C11D C12D 47.6(6)
C9D C11D C12D C13D -56.5(6)
C11D C12D C13D C17D 172.1(4)
C11D C12D C13D C14D 60.6(5)
C11D C12D C13D C18D -62.0(5)
C7D C8D C14D C15D -69.6(6)
C9D C8D C14D C15D 172.5(4)
C7D C8D C14D C13D 170.2(4)
C9D C8D C14D C13D 52.3(5)
C12D C13D C14D C15D 170.8(4)
C17D C13D C14D C15D 47.9(4)
C18D C13D C14D C15D -68.0(5)
C12D C13D C14D C8D -60.4(5)
C17D C13D C14D C8D 176.6(4)
C18D C13D C14D C8D 60.7(5)
C8D C14D C15D F1D 78.7(6)
C13D C14D C15D F1D -155.4(4)
C8D C14D C15D C16D -161.3(5)
C13D C14D C15D C16D -35.4(5)
F1D C15D C16D C17D 130.8(5)
C14D C15D C16D C17D 8.8(6)
C12D C13D C17D C20D 79.2(6)
C14D C13D C17D C20D -164.9(4)
C18D C13D C17D C20D -46.9(6)
C12D C13D C17D C16D -157.8(5)
C14D C13D C17D C16D -41.9(5)
C18D C13D C17D C16D 76.1(5)
C15D C16D C17D C20D 148.2(5)
C15D C16D C17D C13D 21.0(6)
C13D C17D C20D O2D -63.0(6)
C16D C17D C20D O2D 178.1(4)
C13D C17D C20D C21D 178.1(5)
C16D C17D C20D C21D 59.2(6)
O3D C22D O2D C20D -1.7(8)
C23D C22D O2D C20D 179.6(5)
C17D C20D O2D C22D 139.2(5)
C21D C20D O2D C22D -97.7(6)
O5D C24D O4D C3D -0.5(10)
C25D C24D O4D C3D -179.0(5)
C4D C3D O4D C24D -162.2(5)
C2D C3D O4D C24D 77.0(6)
